data_2203997
loop_
_publ_author_name
'Dmitry V. Albov'
'Eugenia I. Turubanova'
'Victor B. Rybakov'
'Eugene V. Babaev'
'Leonid A. Aslanov'

_publ_section_title
;
 2-(4-Bromophenyl)-8-cyano-5,7-dimethyloxazolo[3,2-<i>a</i>]pyridin-1-ylium
 perchlorate
;
_journal_issue 8
_journal_name_full 'Acta Crystallographica Section E'
_journal_page_first o1303
_journal_page_last o1304
_journal_paper_doi 10.1107/S1600536804015995
_journal_volume 60
_journal_year 2004
_chemical_formula_iupac 'C16 H12 Br1 N2 O +, Cl O4 -'
_chemical_formula_moiety 'C16 H12 Br1 N2 O +, Cl O4 -'
_chemical_formula_sum 'C16 H12 Br Cl N2 O5'
_chemical_formula_weight 427.64
_chemical_melting_point 512
_chemical_name_systematic
;
2-4-(Bromophenyl)-8-cyano-5,7-dimethyloxazolo[3,2-a]pyridin-1-ylium
perchlorate
;
_space_group_IT_number 2
_symmetry_cell_setting triclinic
_symmetry_space_group_name_Hall '-P 1'
_symmetry_space_group_name_H-M 'P -1'
_atom_sites_solution_hydrogens geom
_atom_sites_solution_primary direct
_atom_sites_solution_secondary difmap
_audit_creation_method SHELXL-97
_cell_angle_alpha 90.68(2)
_cell_angle_beta 102.62(3)
_cell_angle_gamma 98.48(3)
_cell_formula_units_Z 2
_cell_length_a 7.150(3)
_cell_length_b 7.800(2)
_cell_length_c 15.481(5)
_cell_measurement_reflns_used 25
_cell_measurement_temperature 293(2)
_cell_measurement_theta_max 35
_cell_measurement_theta_min 32
_cell_volume 832.4(5)
_computing_cell_refinement 'CAD-4 EXPRESS'
_computing_data_collection 'CAD-4 EXPRESS (Enraf--Nonius, 1994)'
_computing_data_reduction 'XCAD4 (Harms & Wocadlo, 1995)'
_computing_molecular_graphics 'ORTEP-3 (Farrugia, 1997)'
_computing_publication_material 'WinGX (Farrugia, 1999)'
_computing_structure_refinement 'SHELXL97 (Sheldrick, 1997)'
_computing_structure_solution 'SHELXS97 (Sheldrick, 1997)'
_diffrn_ambient_temperature 293(2)
_diffrn_measured_fraction_theta_full 0.961
_diffrn_measured_fraction_theta_max 0.961
_diffrn_measurement_device_type 'Enraf--Nonius CAD-4'
_diffrn_measurement_method 'non-profiled \w'
_diffrn_radiation_monochromator graphite
_diffrn_radiation_source 'fine-focus sealed tube'
_diffrn_radiation_type CuK\a
_diffrn_radiation_wavelength 1.54180
_diffrn_reflns_av_R_equivalents 0.0000
_diffrn_reflns_av_sigmaI/netI 0.0198
_diffrn_reflns_limit_h_max 8
_diffrn_reflns_limit_h_min -8
_diffrn_reflns_limit_k_max 9
_diffrn_reflns_limit_k_min -9
_diffrn_reflns_limit_l_max 19
_diffrn_reflns_limit_l_min 0
_diffrn_reflns_number 3288
_diffrn_reflns_theta_full 74.83
_diffrn_reflns_theta_max 74.83
_diffrn_reflns_theta_min 2.93
_diffrn_standards_decay_% 2
_diffrn_standards_interval_time 60
_diffrn_standards_number 1
_exptl_absorpt_coefficient_mu 5.130
_exptl_absorpt_correction_type none
_exptl_crystal_colour yellow
_exptl_crystal_density_diffrn 1.706
_exptl_crystal_density_method 'not measured'
_exptl_crystal_description prism
_exptl_crystal_F_000 428
_exptl_crystal_size_max 0.30
_exptl_crystal_size_mid 0.30
_exptl_crystal_size_min 0.30
_refine_diff_density_max 0.348
_refine_diff_density_min -0.469
_refine_ls_extinction_method none
_refine_ls_goodness_of_fit_ref 1.062
_refine_ls_hydrogen_treatment constr
_refine_ls_matrix_type full
_refine_ls_number_parameters 228
_refine_ls_number_reflns 3288
_refine_ls_number_restraints 0
_refine_ls_restrained_S_all 1.062
_refine_ls_R_factor_all 0.0506
_refine_ls_R_factor_gt 0.0447
_refine_ls_shift/su_max 0.000
_refine_ls_shift/su_mean 0.000
_refine_ls_structure_factor_coef Fsqd
_refine_ls_weighting_details 'calc w = 1/[\s^2^(Fo^2^)+(0.0738P)^2^+0.5105P] where P = (Fo^2^+2Fc^2^)/3'
_refine_ls_weighting_scheme calc
_refine_ls_wR_factor_gt 0.1278
_refine_ls_wR_factor_ref 0.1323
_reflns_number_gt 2825
_reflns_number_total 3288
_reflns_threshold_expression I>2\s(I)
_cod_data_source_file ci6397.cif
_cod_data_source_block 2
_cod_original_formula_sum 'C16 H12 Br1 Cl1 N2 O5'
_cod_database_code 2203997
_cod_database_fobs_code 2203997

loop_
_symmetry_equiv_pos_as_xyz
'x, y, z'
'-x, -y, -z'

loop_
_atom_site_label
_atom_site_fract_x
_atom_site_fract_y
_atom_site_fract_z
_atom_site_U_iso_or_equiv
_atom_site_adp_type
_atom_site_calc_flag
_atom_site_refinement_flags
_atom_site_occupancy
_atom_site_type_symbol
Br1 0.43851(6) 0.35058(6) 0.38134(3) 0.0779(2) Uani d . 1 Br
N1 1.3875(4) 0.8098(3) 0.19734(15) 0.0427(5) Uani d . 1 N
C2 1.1981(4) 0.7206(4) 0.18258(19) 0.0470(6) Uani d . 1 C
H2 1.1186 0.6799 0.1281 0.056 Uiso calc R 1 H
C3 1.1534(4) 0.7050(4) 0.26195(18) 0.0448(6) Uani d . 1 C
O4 1.3117(3) 0.7865(3) 0.32692(12) 0.0460(5) Uani d . 1 O
C5 1.4492(4) 0.8481(4) 0.28505(18) 0.0433(6) Uani d . 1 C
C6 1.6324(4) 0.9390(4) 0.32186(19) 0.0459(6) Uani d . 1 C
C7 1.7526(4) 0.9918(4) 0.26404(19) 0.0464(6) Uani d . 1 C
C8 1.6844(5) 0.9473(4) 0.17314(19) 0.0485(7) Uani d . 1 C
H8 1.7654 0.9814 0.1349 0.058 Uiso calc R 1 H
C9 1.5040(5) 0.8560(4) 0.13824(19) 0.0476(6) Uani d . 1 C
C10 0.9839(4) 0.6240(4) 0.29167(19) 0.0453(6) Uani d . 1 C
C11 0.8263(5) 0.5354(4) 0.2301(2) 0.0527(7) Uani d . 1 C
H11 0.8304 0.5302 0.1705 0.063 Uiso calc R 1 H
C12 0.6650(5) 0.4559(5) 0.2566(2) 0.0592(8) Uani d . 1 C
H12 0.5603 0.3968 0.2152 0.071 Uiso calc R 1 H
C13 0.6594(5) 0.4641(4) 0.3447(2) 0.0541(7) Uani d . 1 C
C14 0.8129(5) 0.5536(5) 0.4071(2) 0.0572(8) Uani d . 1 C
H14 0.8067 0.5598 0.4665 0.069 Uiso calc R 1 H
C15 0.9741(5) 0.6330(4) 0.3805(2) 0.0527(7) Uani d . 1 C
H15 1.0775 0.6933 0.4221 0.063 Uiso calc R 1 H
C61 1.6918(5) 0.9709(4) 0.4155(2) 0.0536(7) Uani d . 1 C
N61 1.7441(5) 0.9941(5) 0.4903(2) 0.0757(9) Uani d . 1 N
C71 1.9508(5) 1.0915(5) 0.2986(2) 0.0578(8) Uani d . 1 C
H71A 1.9401 1.2066 0.3176 0.087 Uiso calc R 1 H
H71B 2.0221 1.0978 0.2527 0.087 Uiso calc R 1 H
H71C 2.0174 1.0341 0.3479 0.087 Uiso calc R 1 H
C91 1.4217(6) 0.8027(5) 0.0442(2) 0.0604(9) Uani d . 1 C
H91A 1.5144 0.8426 0.0096 0.091 Uiso calc R 1 H
H91B 1.3056 0.8524 0.0237 0.091 Uiso calc R 1 H
H91C 1.3914 0.6785 0.0380 0.091 Uiso calc R 1 H
Cl1 0.16164(11) 0.25699(10) 0.07652(5) 0.0530(2) Uani d . 1 Cl
O11 0.3035(5) 0.4077(4) 0.0913(3) 0.1045(12) Uani d . 1 O
O12 -0.0070(5) 0.2911(6) 0.1035(2) 0.1031(11) Uani d . 1 O
O13 0.1146(5) 0.2042(5) -0.01431(19) 0.0994(11) Uani d . 1 O
O14 0.2421(6) 0.1269(4) 0.1278(2) 0.1019(11) Uani d . 1 O

loop_
_atom_site_aniso_label
_atom_site_aniso_U_11
_atom_site_aniso_U_22
_atom_site_aniso_U_33
_atom_site_aniso_U_12
_atom_site_aniso_U_13
_atom_site_aniso_U_23
Br1 0.0581(3) 0.0769(3) 0.1007(4) -0.00607(19) 0.0328(2) 0.0044(2)
N1 0.0484(13) 0.0389(11) 0.0371(11) 0.0022(9) 0.0042(9) 0.0039(9)
C2 0.0472(16) 0.0463(15) 0.0416(13) -0.0005(12) 0.0020(12) 0.0028(11)
C3 0.0447(15) 0.0423(14) 0.0425(14) 0.0025(11) 0.0019(11) 0.0006(11)
O4 0.0436(11) 0.0518(11) 0.0382(9) -0.0011(8) 0.0055(8) -0.0008(8)
C5 0.0468(16) 0.0424(14) 0.0380(13) 0.0058(11) 0.0045(11) 0.0009(10)
C6 0.0476(16) 0.0432(14) 0.0423(13) 0.0034(12) 0.0028(11) 0.0001(11)
C7 0.0434(15) 0.0440(14) 0.0491(15) 0.0047(11) 0.0056(12) 0.0054(12)
C8 0.0497(17) 0.0495(15) 0.0450(14) 0.0038(12) 0.0100(12) 0.0095(12)
C9 0.0562(18) 0.0438(14) 0.0413(14) 0.0046(12) 0.0091(12) 0.0076(11)
C10 0.0446(16) 0.0444(14) 0.0448(14) 0.0030(11) 0.0078(12) 0.0017(11)
C11 0.0492(17) 0.0564(17) 0.0475(15) -0.0003(13) 0.0058(13) -0.0029(13)
C12 0.0509(18) 0.0597(19) 0.0588(18) -0.0001(14) 0.0006(14) -0.0066(15)
C13 0.0454(17) 0.0510(16) 0.0657(19) 0.0040(13) 0.0139(14) 0.0083(14)
C14 0.058(2) 0.0640(19) 0.0482(16) 0.0032(15) 0.0122(14) 0.0048(14)
C15 0.0487(17) 0.0594(18) 0.0439(14) -0.0020(13) 0.0044(12) 0.0002(13)
C61 0.0436(16) 0.0645(19) 0.0471(16) 0.0004(13) 0.0038(12) -0.0029(13)
N61 0.064(2) 0.104(3) 0.0506(16) -0.0007(18) 0.0041(14) -0.0134(16)
C71 0.0460(17) 0.0616(19) 0.0595(18) -0.0028(14) 0.0055(14) 0.0043(15)
C91 0.072(2) 0.0623(19) 0.0404(15) -0.0086(16) 0.0099(14) 0.0036(13)
Cl1 0.0530(4) 0.0505(4) 0.0514(4) 0.0038(3) 0.0055(3) -0.0012(3)
O11 0.099(3) 0.0692(19) 0.125(3) -0.0199(17) 0.001(2) 0.0011(18)
O12 0.072(2) 0.148(3) 0.098(2) 0.035(2) 0.0259(18) -0.006(2)
O13 0.089(2) 0.148(3) 0.0530(15) 0.018(2) 0.0003(15) -0.0165(17)
O14 0.135(3) 0.0744(19) 0.097(2) 0.039(2) 0.010(2) 0.0204(17)

loop_
_atom_type_symbol
_atom_type_description
_atom_type_scat_dispersion_real
_atom_type_scat_dispersion_imag
_atom_type_scat_source
C C 0.0181 0.0091 'International Tables Vol C Tables 4.2.6.8 and 6.1.1.4'
H H 0.0000 0.0000 'International Tables Vol C Tables 4.2.6.8 and 6.1.1.4'
Br Br -0.6763 1.2805 'International Tables Vol C Tables 4.2.6.8 and 6.1.1.4'
Cl Cl 0.3639 0.7018 'International Tables Vol C Tables 4.2.6.8 and 6.1.1.4'
N N 0.0311 0.0180 'International Tables Vol C Tables 4.2.6.8 and 6.1.1.4'
O O 0.0492 0.0322 'International Tables Vol C Tables 4.2.6.8 and 6.1.1.4'

loop_
_geom_angle_atom_site_label_1
_geom_angle_atom_site_label_2
_geom_angle_atom_site_label_3
_geom_angle
_geom_angle_publ_flag
C5 N1 C9 122.0(3) y
C5 N1 C2 107.8(2) y
C9 N1 C2 130.2(2) y
C3 C2 N1 106.7(2) y
C3 C2 H2 126.6 n
N1 C2 H2 126.6 n
C2 C3 O4 108.8(3) y
C2 C3 C10 133.9(3) y
O4 C3 C10 117.3(2) y
C5 O4 C3 106.7(2) y
O4 C5 N1 110.0(2) y
O4 C5 C6 127.7(3) y
N1 C5 C6 122.3(3) y
C5 C6 C7 117.4(3) y
C5 C6 C61 119.8(3) y
C7 C6 C61 122.8(3) y
C6 C7 C8 118.7(3) y
C6 C7 C71 120.4(3) y
C8 C7 C71 120.9(3) y
C9 C8 C7 123.1(3) y
C9 C8 H8 118.5 n
C7 C8 H8 118.5 n
C8 C9 N1 116.5(3) y
C8 C9 C91 126.6(3) y
N1 C9 C91 116.9(3) y
C11 C10 C15 118.9(3) y
C11 C10 C3 119.4(3) y
C15 C10 C3 121.7(3) y
C12 C11 C10 120.6(3) y
C12 C11 H11 119.7 n
C10 C11 H11 119.7 n
C11 C12 C13 119.5(3) y
C11 C12 H12 120.2 n
C13 C12 H12 120.2 n
C12 C13 C14 121.0(3) y
C12 C13 Br1 119.4(3) y
C14 C13 Br1 119.6(3) y
C15 C14 C13 119.4(3) y
C15 C14 H14 120.3 n
C13 C14 H14 120.3 n
C14 C15 C10 120.5(3) y
C14 C15 H15 119.7 n
C10 C15 H15 119.7 n
N61 C61 C6 178.0(4) y
C7 C71 H71A 109.5 n
C7 C71 H71B 109.5 n
H71A C71 H71B 109.5 n
C7 C71 H71C 109.5 n
H71A C71 H71C 109.5 n
H71B C71 H71C 109.5 n
C9 C91 H91A 109.5 n
C9 C91 H91B 109.5 n
H91A C91 H91B 109.5 n
C9 C91 H91C 109.5 n
H91A C91 H91C 109.5 n
H91B C91 H91C 109.5 n
O14 CL1 O13 110.2(2) y
O14 CL1 O11 107.2(2) y
O13 CL1 O11 109.8(2) y
O14 CL1 O12 109.8(3) y
O13 CL1 O12 109.9(2) y
O11 CL1 O12 109.9(3) y

loop_
_geom_bond_atom_site_label_1
_geom_bond_atom_site_label_2
_geom_bond_distance
_geom_bond_publ_flag
Br1 C13 1.895(3) y
N1 C5 1.348(3) y
N1 C9 1.383(4) y
N1 C2 1.398(4) y
C2 C3 1.338(4) y
C2 H2 0.93 n
C3 O4 1.405(3) y
C3 C10 1.450(4) y
O4 C5 1.328(4) y
C5 C6 1.390(4) y
C6 C7 1.396(4) y
C6 C61 1.426(4) y
C7 C8 1.406(4) y
C7 C71 1.494(4) y
C8 C9 1.370(4) y
C8 H8 0.93 n
C9 C91 1.476(4) y
C10 C11 1.393(4) y
C10 C15 1.394(4) y
C11 C12 1.373(5) y
C11 H11 0.93 n
C12 C13 1.375(5) y
C12 H12 0.93 n
C13 C14 1.385(5) y
C14 C15 1.373(5) y
C14 H14 0.93 n
C15 H15 0.93 n
C61 N61 1.140(4) y
C71 H71A 0.96 n
C71 H71B 0.96 n
C71 H71C 0.96 n
C91 H91A 0.96 n
C91 H91B 0.96 n
C91 H91C 0.96 n
Cl1 O14 1.408(3) y
Cl1 O13 1.414(3) y
Cl1 O11 1.415(3) y
Cl1 O12 1.418(3) y

loop_
_cod_related_entry_id
_cod_related_entry_database
_cod_related_entry_code
1 ChemSpider 21130638
